data_7238026
loop_
_publ_author_name
'Yao, Zhi-Yuan'
'Qian, Yin'
'Ren, Qiu'
'Zhang, Guo-Qin'
'Zhang, Jin'
'Liu, Wen-Long'
'Luo, Hong-Bin'
'Ren, Xiao-Ming'

_publ_section_title
;
 Order--disorder transformation of intercalated cations triggering huge
 negative thermal expansion, switchable dielectrics and ion conduction
 near room temperature in a 2D vanadium oxide hybrid
;
_journal_issue 42
_journal_name_full 'Journal of Materials Chemistry C'
_journal_page_first 13243
_journal_paper_doi 10.1039/C9TC04911H
_journal_volume 7
_journal_year 2019
_chemical_formula_moiety '0.5(O20 V8), C3 H12 N2'
_chemical_formula_sum 'C3 H12 N2 O10 V4'
_chemical_formula_weight 439.91
_space_group_crystal_system monoclinic
_space_group_IT_number 15
_space_group_name_Hall '-C 2yc'
_space_group_name_H-M_alt 'C 1 2/c 1'
_atom_sites_solution_hydrogens geom
_audit_creation_date 2019-07-30
_audit_creation_method
;
Olex2 1.2
(compiled 2018.05.29 svn.r3508 for OlexSys, GUI svn.r5506)
;
_audit_update_record
;
2019-09-04 deposited with the CCDC.	2019-09-30 downloaded from the CCDC.
;
_cell_angle_alpha 90
_cell_angle_beta 103.935(4)
_cell_angle_gamma 90
_cell_formula_units_Z 4
_cell_length_a 7.9959(11)
_cell_length_b 10.0451(11)
_cell_length_c 15.538(2)
_cell_measurement_reflns_used 1510
_cell_measurement_temperature 330(2)
_cell_measurement_theta_max 27.405
_cell_measurement_theta_min 3.317
_cell_volume 1211.3(3)
_computing_cell_refinement 'SAINT v8.37A (Bruker, 2015)'
_computing_data_reduction 'SAINT v8.37A (Bruker, 2015)'
_computing_molecular_graphics 'Olex2 (Dolomanov et al., 2009)'
_computing_publication_material 'Olex2 (Dolomanov et al., 2009)'
_computing_structure_refinement 'ShelXL (Sheldrick, 2015)'
_diffrn_ambient_temperature 330.15
_diffrn_measured_fraction_theta_full 0.972
_diffrn_measured_fraction_theta_max 0.976
_diffrn_measurement_device_type 'CCD area detector'
_diffrn_measurement_method 'phi and omega scans'
_diffrn_radiation_monochromator graphite
_diffrn_radiation_type MoK\a
_diffrn_radiation_wavelength 0.71073
_diffrn_reflns_av_R_equivalents 0.0346
_diffrn_reflns_av_unetI/netI 0.0568
_diffrn_reflns_Laue_measured_fraction_full 0.972
_diffrn_reflns_Laue_measured_fraction_max 0.976
_diffrn_reflns_limit_h_max 6
_diffrn_reflns_limit_h_min -10
_diffrn_reflns_limit_k_max 12
_diffrn_reflns_limit_k_min -12
_diffrn_reflns_limit_l_max 19
_diffrn_reflns_limit_l_min -20
_diffrn_reflns_number 2939
_diffrn_reflns_point_group_measured_fraction_full 0.972
_diffrn_reflns_point_group_measured_fraction_max 0.976
_diffrn_reflns_theta_full 25.242
_diffrn_reflns_theta_max 27.502
_diffrn_reflns_theta_min 3.317
_exptl_absorpt_coefficient_mu 3.040
_exptl_absorpt_correction_T_max 0.7456
_exptl_absorpt_correction_T_min 0.5881
_exptl_absorpt_correction_type multi-scan
_exptl_absorpt_process_details
;
SADABS-2016/2 (Bruker,2016/2) was used for absorption correction.
wR2(int) was 0.1145 before and 0.0469 after correction.
The Ratio of minimum to maximum transmission is 0.7888.
The \l/2 correction factor is Not present.
;
_exptl_crystal_colour black
_exptl_crystal_density_diffrn 2.412
_exptl_crystal_description block
_exptl_crystal_F_000 864
_refine_diff_density_max 0.650
_refine_diff_density_min -0.688
_refine_diff_density_rms 0.146
_refine_ls_extinction_method none
_refine_ls_goodness_of_fit_ref 1.101
_refine_ls_hydrogen_treatment constr
_refine_ls_matrix_type full
_refine_ls_number_parameters 112
_refine_ls_number_reflns 1359
_refine_ls_number_restraints 54
_refine_ls_restrained_S_all 1.098
_refine_ls_R_factor_all 0.0631
_refine_ls_R_factor_gt 0.0463
_refine_ls_shift/su_max 0.000
_refine_ls_shift/su_mean 0.000
_refine_ls_structure_factor_coef Fsqd
_refine_ls_weighting_details 'w=1/[\s^2^(Fo^2^)+(0.0338P)^2^+8.9582P] where P=(Fo^2^+2Fc^2^)/3'
_refine_ls_weighting_scheme calc
_refine_ls_wR_factor_gt 0.1001
_refine_ls_wR_factor_ref 0.1057
_reflns_Friedel_coverage 0.000
_reflns_number_gt 1083
_reflns_number_total 1359
_reflns_threshold_expression 'I > 2\s(I)'
_cod_data_source_file c9tc04911h2.cif
_cod_data_source_block 1_CCDC1
_cod_original_sg_symbol_H-M 'C 2/c'
_cod_database_code 7238026
_shelxl_version_number 2014-3
_shelx_space_group_comment
;
The symmetry employed for this shelxl refinement is uniquely defined
by the following loop, which should always be used as a source of
symmetry information in preference to the above space-group names.
They are only intended as comments.
;
_olex2_refinement_description
;
1. Fixed Uiso
 At 1.2 times of:
  All C(H,H) groups
 At 1.5 times of:
  All N(H,H,H) groups
2. Rigid bond restraints
 N1, N2, C1A, C1B, C2
 with sigma for 1-2 distances of 0.01 and sigma for 1-3 distances of 0.01
3. Uiso/Uaniso restraints and constraints
N1 \\sim N2 \\sim C1A \\sim C1B \\sim C2: within 2A with sigma of 0.01 and
sigma for terminal atoms of 0.02
4. Others
 Sof(N2)=Sof(H2A)=Sof(H2B)=Sof(H2C)=Sof(C1B)=Sof(H1BA)=Sof(H1BB)=Sof(H2AA)=1-
 FVAR(1)
 Sof(N1)=Sof(H1A)=Sof(H1B)=Sof(H1C)=Sof(C1A)=Sof(H1AA)=Sof(H1AB)=Sof(H2BB)=
 FVAR(1)
 Fixed Sof: C2(0.5)
5.a Secondary CH2 refined with riding coordinates:
 C1A(H1AA,H1AB), C1B(H1BA,H1BB)
5.b Aromatic/amide H refined with riding coordinates:
 C2(H2BB), C2(H2AA)
5.c Idealised Me refined as rotating group:
 N1(H1A,H1B,H1C), N2(H2A,H2B,H2C)
;
_olex2_submission_special_instructions 'No special instructions were received'

loop_
_space_group_symop_operation_xyz
'x, y, z'
'-x, y, -z+1/2'
'x+1/2, y+1/2, z'
'-x+1/2, y+1/2, -z+1/2'
'-x, -y, -z'
'x, -y, z-1/2'
'-x+1/2, -y+1/2, -z'
'x+1/2, -y+1/2, z-1/2'

loop_
_atom_site_label
_atom_site_type_symbol
_atom_site_fract_x
_atom_site_fract_y
_atom_site_fract_z
_atom_site_U_iso_or_equiv
_atom_site_adp_type
_atom_site_occupancy
_atom_site_site_symmetry_order
_atom_site_calc_flag
_atom_site_refinement_flags_posn
_atom_site_refinement_flags_adp
_atom_site_refinement_flags_occupancy
_atom_site_disorder_assembly
_atom_site_disorder_group
V1 V 0.79095(10) 0.55149(7) 0.52843(6) 0.0143(2) Uani 1 1 d . . . . .
V2 V 0.44050(10) 0.74052(7) 0.55009(5) 0.0140(2) Uani 1 1 d . . . . .
O1 O 0.8932(5) 0.5798(4) 0.6310(2) 0.0280(8) Uani 1 1 d . . . . .
O2 O 0.7543(4) 0.3719(3) 0.5117(2) 0.0198(8) Uani 1 1 d . . . . .
O3 O 0.8989(4) 0.6154(3) 0.4537(2) 0.0195(7) Uani 1 1 d . . . . .
O4 O 0.5942(4) 0.6243(3) 0.5075(3) 0.0249(8) Uani 1 1 d . . . . .
O5 O 0.4605(5) 0.7110(4) 0.6534(2) 0.0312(9) Uani 1 1 d . . . . .
N1 N 0.7460(8) 0.4858(7) 0.2783(4) 0.0288(16) Uani 0.761(11) 1 d . U P A -1
H1A H 0.8093 0.5241 0.3270 0.043 Uiso 0.761(11) 1 calc GR . P A -1
H1B H 0.8150 0.4516 0.2468 0.043 Uiso 0.761(11) 1 calc GR . P A -1
H1C H 0.6825 0.4212 0.2935 0.043 Uiso 0.761(11) 1 calc GR . P A -1
C1A C 0.6330(13) 0.5852(11) 0.2250(8) 0.053(2) Uani 0.761(11) 1 d . U P A -1
H1AA H 0.5701 0.5461 0.1696 0.064 Uiso 0.761(11) 1 calc R . P A -1
H1AB H 0.7006 0.6592 0.2117 0.064 Uiso 0.761(11) 1 calc R . P A -1
N2 N 0.810(3) 0.569(3) 0.2649(18) 0.056(5) Uani 0.239(11) 1 d . U P A -2
H2A H 0.8857 0.5718 0.3172 0.084 Uiso 0.239(11) 1 calc GR . P A -2
H2B H 0.8556 0.6067 0.2239 0.084 Uiso 0.239(11) 1 calc GR . P A -2
H2C H 0.7828 0.4849 0.2500 0.084 Uiso 0.239(11) 1 calc GR . P A -2
C1B C 0.685(4) 0.627(3) 0.269(2) 0.046(4) Uani 0.239(11) 1 d . U P A -2
H1BA H 0.6727 0.6815 0.2165 0.055 Uiso 0.239(11) 1 calc R . P A -2
H1BB H 0.7369 0.6875 0.3173 0.055 Uiso 0.239(11) 1 calc R . P A -2
C2 C 0.509(2) 0.6332(14) 0.2778(9) 0.057(3) Uani 0.5 1 d . U P . .
H2BB H 0.4776 0.6499 0.3306 0.068 Uiso 0.761(11) 1 calc R . P A -1
H2AA H 0.4481 0.6357 0.3217 0.068 Uiso 0.239(11) 1 calc R . P A -2

loop_
_atom_site_aniso_label
_atom_site_aniso_U_11
_atom_site_aniso_U_22
_atom_site_aniso_U_33
_atom_site_aniso_U_23
_atom_site_aniso_U_13
_atom_site_aniso_U_12
V1 0.0109(4) 0.0082(4) 0.0255(5) -0.0013(3) 0.0080(3) -0.0003(3)
V2 0.0127(4) 0.0096(4) 0.0220(4) 0.0015(3) 0.0083(3) 0.0003(3)
O1 0.025(2) 0.0265(19) 0.032(2) -0.0017(17) 0.0069(16) -0.0007(15)
O2 0.0134(17) 0.0062(14) 0.042(2) 0.0004(15) 0.0103(15) 0.0007(13)
O3 0.0179(18) 0.0140(16) 0.0300(19) -0.0003(15) 0.0125(14) -0.0011(13)
O4 0.0138(17) 0.0141(16) 0.048(2) -0.0039(16) 0.0107(15) -0.0013(13)
O5 0.041(2) 0.029(2) 0.026(2) 0.0061(17) 0.0134(17) -0.0019(17)
N1 0.021(3) 0.038(4) 0.031(3) 0.001(3) 0.012(3) -0.006(3)
C1A 0.039(5) 0.059(5) 0.065(6) 0.012(5) 0.020(4) 0.004(4)
N2 0.045(8) 0.074(11) 0.048(10) -0.010(10) 0.009(8) 0.011(9)
C1B 0.036(7) 0.054(7) 0.048(8) -0.008(7) 0.011(7) 0.000(6)
C2 0.045(6) 0.070(6) 0.057(7) -0.024(5) 0.013(7) 0.006(6)

loop_
_atom_type_symbol
_atom_type_description
_atom_type_scat_dispersion_real
_atom_type_scat_dispersion_imag
_atom_type_scat_source
C C 0.0033 0.0016 'International Tables Vol C Tables 4.2.6.8 and 6.1.1.4'
H H 0.0000 0.0000 'International Tables Vol C Tables 4.2.6.8 and 6.1.1.4'
N N 0.0061 0.0033 'International Tables Vol C Tables 4.2.6.8 and 6.1.1.4'
O O 0.0106 0.0060 'International Tables Vol C Tables 4.2.6.8 and 6.1.1.4'
V V 0.3005 0.5294 'International Tables Vol C Tables 4.2.6.8 and 6.1.1.4'

loop_
_geom_angle_atom_site_label_1
_geom_angle_atom_site_label_2
_geom_angle_atom_site_label_3
_geom_angle
_geom_angle_site_symmetry_1
_geom_angle_site_symmetry_3
O1 V1 O2 109.58(18) . .
O1 V1 O3 112.17(18) . .
O1 V1 O4 109.62(18) . .
O3 V1 O2 110.98(16) . .
O4 V1 O2 106.74(15) . .
O4 V1 O3 107.57(17) . .
O2 V2 V2 38.86(9) 3_455 7_566
O2 V2 V2 38.76(9) 5_666 7_566
O2 V2 O2 77.62(14) 3_455 5_666
O3 V2 V2 121.28(11) 7_666 7_566
O3 V2 O2 87.07(13) 7_666 3_455
O3 V2 O2 149.27(15) 7_666 5_666
O4 V2 V2 120.03(11) . 7_566
O4 V2 O2 88.88(14) . 5_666
O4 V2 O2 143.16(16) . 3_455
O4 V2 O3 87.71(14) . 7_666
O5 V2 V2 111.49(15) . 7_566
O5 V2 O2 104.94(17) . 5_666
O5 V2 O2 108.24(18) . 3_455
O5 V2 O3 105.12(17) . 7_666
O5 V2 O4 108.33(18) . .
V1 O2 V2 122.12(17) . 3_545
V1 O2 V2 135.28(18) . 5_666
V2 O2 V2 102.38(14) 3_545 5_666
V1 O3 V2 137.5(2) . 7_666
V1 O4 V2 146.8(2) . .
H1A N1 H1B 109.5 . .
H1A N1 H1C 109.5 . .
H1B N1 H1C 109.5 . .
C1A N1 H1A 109.5 . .
C1A N1 H1B 109.5 . .
C1A N1 H1C 109.5 . .
N1 C1A H1AA 110.1 . .
N1 C1A H1AB 110.1 . .
N1 C1A C2 108.0(9) . .
H1AA C1A H1AB 108.4 . .
C2 C1A H1AA 110.1 . .
C2 C1A H1AB 110.1 . .
H2A N2 H2B 109.5 . .
H2A N2 H2C 109.5 . .
H2B N2 H2C 109.5 . .
C1B N2 H2A 109.5 . .
C1B N2 H2B 109.5 . .
C1B N2 H2C 109.5 . .
N2 C1B H1BA 98.5 . .
N2 C1B H1BB 98.5 . .
N2 C1B C2 152(3) . .
H1BA C1B H1BB 103.8 . .
C2 C1B H1BA 98.5 . .
C2 C1B H1BB 98.5 . .
C1A C2 H2BB 152.8 . .
C1B C2 H2AA 139.6 . .
C2 C2 C1A 54.3(19) 2_655 .
C2 C2 C1B 81(3) 2_655 .
C2 C2 H2BB 152.8 2_655 .
C2 C2 H2AA 139.6 2_655 .

loop_
_geom_bond_atom_site_label_1
_geom_bond_atom_site_label_2
_geom_bond_distance
_geom_bond_site_symmetry_2
V1 O1 1.632(4) .
V1 O2 1.837(3) .
V1 O3 1.728(3) .
V1 O4 1.694(3) .
V2 V2 3.0751(16) 7_566
V2 O2 1.975(3) 5_666
V2 O2 1.971(3) 3_455
V2 O3 1.945(3) 7_666
V2 O4 1.924(3) .
V2 O5 1.602(4) .
O2 V2 1.975(3) 5_666
O2 V2 1.971(3) 3_545
O3 V2 1.945(3) 7_666
N1 H1A 0.8900 .
N1 H1B 0.8900 .
N1 H1C 0.8900 .
N1 C1A 1.462(12) .
C1A H1AA 0.9700 .
C1A H1AB 0.9700 .
C1A C2 1.509(19) .
N2 H2A 0.8900 .
N2 H2B 0.8900 .
N2 H2C 0.8900 .
N2 C1B 1.17(3) .
C1B H1BA 0.9700 .
C1B H1BB 0.9700 .
C1B C2 1.45(3) .
C2 C2 0.84(3) 2_655
C2 H2BB 0.9300 .
C2 H2AA 0.9300 .

loop_
_geom_hbond_atom_site_label_D
_geom_hbond_atom_site_label_H
_geom_hbond_atom_site_label_A
_geom_hbond_distance_DH
_geom_hbond_distance_HA
_geom_hbond_distance_DA
_geom_hbond_angle_DHA
_geom_hbond_site_symmetry_A
N1 H1A O3 0.89 2.13 3.003(7) 165.1 .
N1 H1B O1 0.89 2.07 2.890(7) 153.5 6_565
N1 H1C O5 0.89 2.05 2.934(8) 171.0 5_666
N2 H2A O1 0.89 2.33 2.94(3) 126.3 5_766
N2 H2A O3 0.89 2.14 2.89(3) 140.4 .
N2 H2A O5 0.89 2.49 2.96(3) 113.0 7_666
N2 H2B O5 0.89 2.39 3.21(3) 154.5 8_565
N2 H2C O1 0.89 2.33 2.77(3) 110.9 6_565
